data_7208012
loop_
_publ_author_name
'Zhang, Huabin'
'Wu, Shuting'
'Tian, Chongbin'
'Lin, Zujin'
'Li, Zhihua'
'Lin, Ping'
'Du, Shaowu'

_publ_section_title
;
 Two enantiomorphic 3D Zn(ii)--carboxylate MOFs with double helical
 structures serving as a chiral source induced by hydrogen bonding
;
_journal_issue 12
_journal_name_full CrystEngComm
_journal_page_first 4165
_journal_paper_doi 10.1039/c2ce25325a
_journal_volume 14
_journal_year 2012
_chemical_formula_moiety 'C12 H10 N2 O6 Zn'
_chemical_formula_sum 'C12 H10 N2 O6 Zn'
_chemical_formula_weight 343.59
_chemical_name_systematic
;
?
;
_space_group_IT_number 152
_symmetry_cell_setting trigonal
_symmetry_space_group_name_Hall 'P 31 2"'
_symmetry_space_group_name_H-M 'P 31 2 1'
_atom_sites_solution_hydrogens geom
_atom_sites_solution_primary direct
_atom_sites_solution_secondary difmap
_audit_creation_method SHELXL-97
_cell_angle_alpha 90.00
_cell_angle_beta 90.00
_cell_angle_gamma 120.00
_cell_formula_units_Z 3
_cell_length_a 11.9329(13)
_cell_length_b 11.9329(13)
_cell_length_c 8.3384(18)
_cell_measurement_reflns_used 3019
_cell_measurement_temperature 293(2)
_cell_measurement_theta_max 27.4161
_cell_measurement_theta_min 3.1392
_cell_volume 1028.3(3)
_computing_structure_refinement 'SHELXL-97 (Sheldrick, 1997)'
_computing_structure_solution 'SHELXS-97 (Sheldrick, 1990)'
_diffrn_ambient_temperature 293(2)
_diffrn_measured_fraction_theta_full 0.999
_diffrn_measured_fraction_theta_max 0.999
_diffrn_measurement_device_type
;
Mercury70 (2x2 bin mode)
;
_diffrn_measurement_method CCD_Profile_fitting
_diffrn_radiation_monochromator graphite
_diffrn_radiation_source 'fine-focus sealed tube'
_diffrn_radiation_type MoK\a
_diffrn_radiation_wavelength 0.71073
_diffrn_reflns_av_R_equivalents 0.0378
_diffrn_reflns_av_sigmaI/netI 0.0322
_diffrn_reflns_limit_h_max 15
_diffrn_reflns_limit_h_min -15
_diffrn_reflns_limit_k_max 15
_diffrn_reflns_limit_k_min -15
_diffrn_reflns_limit_l_max 10
_diffrn_reflns_limit_l_min -10
_diffrn_reflns_number 8033
_diffrn_reflns_theta_full 27.42
_diffrn_reflns_theta_max 27.42
_diffrn_reflns_theta_min 3.14
_exptl_absorpt_coefficient_mu 1.820
_exptl_absorpt_correction_T_max 1.0000
_exptl_absorpt_correction_T_min 0.9120
_exptl_absorpt_correction_type multi-scan
_exptl_crystal_colour White
_exptl_crystal_density_diffrn 1.665
_exptl_crystal_density_method 'not measured'
_exptl_crystal_description Prism
_exptl_crystal_F_000 522
_exptl_crystal_size_max 0.2000
_exptl_crystal_size_mid 0.1000
_exptl_crystal_size_min 0.1000
_refine_diff_density_max 0.306
_refine_diff_density_min -0.361
_refine_diff_density_rms 0.061
_refine_ls_abs_structure_details 'Flack H D (1983), Acta Cryst. A39, 876-881'
_refine_ls_abs_structure_Flack -0.002(19)
_refine_ls_extinction_method none
_refine_ls_goodness_of_fit_ref 1.086
_refine_ls_hydrogen_treatment constr
_refine_ls_matrix_type full
_refine_ls_number_parameters 96
_refine_ls_number_reflns 1569
_refine_ls_number_restraints 0
_refine_ls_restrained_S_all 1.086
_refine_ls_R_factor_all 0.0343
_refine_ls_R_factor_gt 0.0313
_refine_ls_shift/su_max 0.000
_refine_ls_shift/su_mean 0.000
_refine_ls_structure_factor_coef Fsqd
_refine_ls_weighting_details 'calc w=1/[\s^2^(Fo^2^)+(0.0352P)^2^+0.2406P] where P=(Fo^2^+2Fc^2^)/3'
_refine_ls_weighting_scheme calc
_refine_ls_wR_factor_gt 0.0711
_refine_ls_wR_factor_ref 0.0728
_reflns_number_gt 1486
_reflns_number_total 1569
_reflns_threshold_expression >2sigma(I)
_cod_data_source_file c2ce25325a.txt
_cod_data_source_block 1P-5
_cod_depositor_comments
;
The following automatic conversions were performed:

'_exptl_absorpt_correction_type' value 'Multi-scan' changed to
'multi-scan' according to
/home/saulius/struct/CIF-dictionaries/cif_core.dic dictionary named
'cif_core.dic' version 2.4.1 from
2010-06-29.

'_refine_ls_hydrogen_treatment' value 'CONSTR' changed
to 'constr' according to
/home/saulius/struct/CIF-dictionaries/cif_core.dic dictionary named
'cif_core.dic' version 2.4.1 from 2010-06-29.

Automatic conversion script
Id: cif_fix_values 1715 2011-07-08 13:25:40Z adriana 
;
_cod_original_sg_symbol_Hall P3(1)2
_cod_original_sg_symbol_H-M P3(1)2(1)
_cod_database_code 7208012

loop_
_symmetry_equiv_pos_as_xyz
'x, y, z'
'-y, x-y, z+1/3'
'-x+y, -x, z+2/3'
'y, x, -z'
'x-y, -y, -z+2/3'
'-x, -x+y, -z+1/3'

loop_
_atom_site_label
_atom_site_type_symbol
_atom_site_fract_x
_atom_site_fract_y
_atom_site_fract_z
_atom_site_U_iso_or_equiv
_atom_site_adp_type
_atom_site_occupancy
_atom_site_symmetry_multiplicity
_atom_site_calc_flag
_atom_site_refinement_flags
Zn1 Zn 0.28790(4) 0.0000 0.8333 0.02210(13) Uani 1 2 d S
O1 O 0.2120(3) 0.0834(3) 0.6796(2) 0.0290(4) Uani 1 1 d .
H4B H 0.2566 0.1266 0.5918 0.035 Uiso 1 1 d R
H4C H 0.1348 0.0764 0.7010 0.035 Uiso 1 1 d R
O3 O 0.8271(2) 0.2047(3) 0.3037(2) 0.0323(5) Uani 1 1 d .
N1 N 0.4598(2) 0.0638(2) 0.6922(3) 0.0257(6) Uani 1 1 d .
C4 C 0.5950(3) 0.1483(4) 0.4599(4) 0.0337(7) Uani 1 1 d .
H4A H 0.6099 0.1907 0.3579 0.040 Uiso 1 1 d R
C5 C 0.4854(3) 0.1206(3) 0.5473(4) 0.0379(9) Uani 1 1 d .
H5A H 0.4203 0.1328 0.4958 0.045 Uiso 1 1 d R
C3 C 0.6829(3) 0.1163(3) 0.5219(3) 0.0253(6) Uani 1 1 d .
O2 O 0.8741(2) 0.1035(2) 0.4966(2) 0.0357(6) Uani 1 1 d .
C6 C 0.8055(3) 0.1438(3) 0.4334(4) 0.0241(6) Uani 1 1 d .
C2 C 0.6565(3) 0.0569(3) 0.6710(3) 0.0264(6) Uani 1 1 d .
H2A H 0.7141 0.0306 0.7152 0.032 Uiso 1 1 d R
C1 C 0.5449(3) 0.0318(3) 0.7533(3) 0.0214(6) Uani 1 1 d .

loop_
_atom_site_aniso_label
_atom_site_aniso_U_11
_atom_site_aniso_U_22
_atom_site_aniso_U_33
_atom_site_aniso_U_23
_atom_site_aniso_U_13
_atom_site_aniso_U_12
Zn1 0.02143(17) 0.0289(3) 0.0185(2) -0.0044(2) -0.00218(10) 0.01444(13)
O1 0.0306(13) 0.0301(13) 0.0310(11) -0.0029(12) -0.0019(12) 0.0187(9)
O3 0.0339(12) 0.0449(14) 0.0248(11) 0.0167(12) 0.0138(10) 0.0246(12)
N1 0.0267(12) 0.0392(16) 0.0195(11) 0.0053(11) 0.0032(10) 0.0227(11)
C4 0.0376(16) 0.050(2) 0.0242(15) 0.0154(16) 0.0094(12) 0.0294(18)
C5 0.0393(18) 0.065(3) 0.0276(16) 0.0155(16) 0.0062(14) 0.0402(18)
C3 0.0289(14) 0.0289(15) 0.0228(14) 0.0034(12) 0.0054(12) 0.0179(13)
O2 0.0340(12) 0.0462(14) 0.0352(13) 0.0209(10) 0.0142(9) 0.0263(11)
C6 0.0257(15) 0.0225(14) 0.0243(15) 0.0035(12) 0.0054(12) 0.0123(12)
C2 0.0265(15) 0.0345(16) 0.0242(15) 0.0078(13) 0.0042(12) 0.0197(13)
C1 0.0243(14) 0.0251(15) 0.0172(14) 0.0027(11) -0.0010(11) 0.0143(12)

loop_
_atom_type_symbol
_atom_type_description
_atom_type_scat_dispersion_real
_atom_type_scat_dispersion_imag
_atom_type_scat_source
C C 0.0033 0.0016 'International Tables Vol C Tables 4.2.6.8 and 6.1.1.4'
H H 0.0000 0.0000 'International Tables Vol C Tables 4.2.6.8 and 6.1.1.4'
N N 0.0061 0.0033 'International Tables Vol C Tables 4.2.6.8 and 6.1.1.4'
O O 0.0106 0.0060 'International Tables Vol C Tables 4.2.6.8 and 6.1.1.4'
Zn Zn 0.2839 1.4301 'International Tables Vol C Tables 4.2.6.8 and 6.1.1.4'

loop_
_geom_angle_atom_site_label_1
_geom_angle_atom_site_label_2
_geom_angle_atom_site_label_3
_geom_angle
_geom_angle_site_symmetry_1
_geom_angle_site_symmetry_3
O1 Zn1 O1 95.50(14) . 5_556
O1 Zn1 O3 91.66(7) . 4_546
O1 Zn1 O3 89.75(12) 5_556 4_546
O1 Zn1 O3 89.75(12) . 3_665
O1 Zn1 O3 91.66(7) 5_556 3_665
O3 Zn1 O3 177.91(16) 4_546 3_665
O1 Zn1 N1 93.43(9) . .
O1 Zn1 N1 170.61(11) 5_556 .
O3 Zn1 N1 87.09(9) 4_546 .
O3 Zn1 N1 91.28(11) 3_665 .
O1 Zn1 N1 170.61(11) . 5_556
O1 Zn1 N1 93.43(9) 5_556 5_556
O3 Zn1 N1 91.28(10) 4_546 5_556
O3 Zn1 N1 87.09(9) 3_665 5_556
N1 Zn1 N1 77.82(13) . 5_556
C6 O3 Zn1 127.2(2) . 2_654
C5 N1 C1 117.9(3) . .
C5 N1 Zn1 127.4(2) . .
C1 N1 Zn1 114.40(18) . .
C3 C4 C5 119.6(3) . .
N1 C5 C4 122.9(3) . .
C4 C3 C2 117.8(3) . .
C4 C3 C6 122.6(3) . .
C2 C3 C6 119.6(3) . .
O2 C6 O3 126.8(3) . .
O2 C6 C3 117.1(3) . .
O3 C6 C3 116.1(3) . .
C3 C2 C1 120.0(3) . .
N1 C1 C2 121.8(2) . .
N1 C1 C1 116.52(16) . 5_556
C2 C1 C1 121.67(16) . 5_556

loop_
_geom_bond_atom_site_label_1
_geom_bond_atom_site_label_2
_geom_bond_distance
_geom_bond_site_symmetry_2
Zn1 O1 2.0871(19) .
Zn1 O1 2.0871(19) 5_556
Zn1 O3 2.121(2) 4_546
Zn1 O3 2.121(2) 3_665
Zn1 N1 2.147(2) .
Zn1 N1 2.147(2) 5_556
O3 C6 1.255(4) .
O3 Zn1 2.121(2) 2_654
N1 C5 1.344(4) .
N1 C1 1.351(3) .
C4 C3 1.383(4) .
C4 C5 1.385(4) .
C3 C2 1.387(4) .
C3 C6 1.521(4) .
O2 C6 1.254(4) .
C2 C1 1.391(4) .
C1 C1 1.488(5) 5_556
